data_7009053
loop_
_publ_author_name
'Kimblin, Clare'
'Bridgewater, Brian M.'
'Hascall, Tony'
'Parkin, Gerard'

_publ_section_title
;
 The synthesis and structural characterization of
 bis(mercaptoimidazolyl)hydroborato complexes of lithium, thallium and
 zinc&#x200A;&#x2020;
;
_journal_issue 6
_journal_name_full 'Journal of the Chemical Society, Dalton Transactions'
_journal_page_first 891
_journal_paper_doi 10.1039/a908411h
_journal_year 2000
_chemical_formula_sum 'C16 H24 B2 N8 S4 Zn'
_chemical_formula_weight 543.66
_chemical_name_systematic
;

 ?

;
_space_group_IT_number 14
_symmetry_cell_setting monoclinic
_symmetry_space_group_name_Hall '-P 2yn'
_symmetry_space_group_name_H-M 'P 1 21/n 1'
_atom_sites_solution_hydrogens geom
_atom_sites_solution_primary direct
_atom_sites_solution_secondary difmap
_audit_creation_method SHELXL-97
_cell_angle_alpha 90.00
_cell_angle_beta 93.811(2)
_cell_angle_gamma 90.00
_cell_formula_units_Z 4
_cell_length_a 9.3268(13)
_cell_length_b 14.3927(19)
_cell_length_c 18.520(3)
_cell_measurement_temperature 228(2)
_cell_volume 2480.6(6)
_computing_cell_refinement 'Bruker SMART'
_computing_data_collection 'Bruker SMART'
_computing_data_reduction 'Bruker SHELXTL'
_computing_molecular_graphics 'Bruker SHELXTL'
_computing_publication_material 'Bruker SHELXTL'
_computing_structure_refinement 'SHELXL-97 (Sheldrick, 1997)'
_computing_structure_solution 'SHELXS-97 (Sheldrick, 1990)'
_diffrn_ambient_temperature 228(2)
_diffrn_measured_fraction_theta_full 0.921
_diffrn_measured_fraction_theta_max 0.921
_diffrn_measurement_device_type 'CCD area detector'
_diffrn_measurement_method 'phi and omega scans'
_diffrn_radiation_monochromator graphite
_diffrn_radiation_source 'fine-focus sealed tube'
_diffrn_radiation_type MoK\a
_diffrn_radiation_wavelength 0.71073
_diffrn_reflns_av_R_equivalents 0.0380
_diffrn_reflns_av_sigmaI/netI 0.0584
_diffrn_reflns_limit_h_max 12
_diffrn_reflns_limit_h_min -12
_diffrn_reflns_limit_k_max 18
_diffrn_reflns_limit_k_min -8
_diffrn_reflns_limit_l_max 23
_diffrn_reflns_limit_l_min -22
_diffrn_reflns_number 15634
_diffrn_reflns_theta_full 28.15
_diffrn_reflns_theta_max 28.15
_diffrn_reflns_theta_min 1.79
_exptl_absorpt_coefficient_mu 1.348
_exptl_absorpt_correction_T_max 0.8770
_exptl_absorpt_correction_T_min 0.7743
_exptl_absorpt_correction_type none
_exptl_crystal_density_diffrn 1.456
_exptl_crystal_density_method 'not measured'
_exptl_crystal_F_000 1120
_exptl_crystal_size_max 0.20
_exptl_crystal_size_mid 0.10
_exptl_crystal_size_min 0.10
_refine_diff_density_max 0.395
_refine_diff_density_min -0.334
_refine_diff_density_rms 0.064
_refine_ls_extinction_method none
_refine_ls_goodness_of_fit_ref 1.000
_refine_ls_hydrogen_treatment mixed
_refine_ls_matrix_type full
_refine_ls_number_parameters 300
_refine_ls_number_reflns 5607
_refine_ls_number_restraints 0
_refine_ls_restrained_S_all 1.000
_refine_ls_R_factor_all 0.0906
_refine_ls_R_factor_gt 0.0416
_refine_ls_shift/su_max 0.315
_refine_ls_shift/su_mean 0.007
_refine_ls_structure_factor_coef Fsqd
_refine_ls_weighting_details 'calc w=1/[\s^2^(Fo^2^)+(0.0487P)^2^+0.1145P] where P=(Fo^2^+2Fc^2^)/3'
_refine_ls_weighting_scheme calc
_refine_ls_wR_factor_gt 0.0919
_refine_ls_wR_factor_ref 0.1052
_reflns_number_gt 3367
_reflns_number_total 5607
_reflns_threshold_expression >2sigma(I)
_cod_data_source_file a908411h.txt
_cod_data_source_block sss10
_cod_depositor_comments
;
The following automatic conversions were performed:
'_symmetry_cell_setting' value 'Monoclinic' changed to 'monoclinic'
according to '/home/saulius/struct/CIF-dictionaries/cif_core.dic'
dictionary named 'cif_core.dic' version 2.4.1 from 2010-06-29.

Automatic conversion script
Id: cif_fix_enum 1527 2010-12-29 10:47:43Z saulius 
;
_cod_original_sg_symbol_H-M P2(1)/n
_cod_database_code 7009053

loop_
_symmetry_equiv_pos_as_xyz
'x, y, z'
'-x+1/2, y+1/2, -z+1/2'
'-x, -y, -z'
'x-1/2, -y-1/2, z-1/2'

loop_
_atom_site_label
_atom_site_type_symbol
_atom_site_fract_x
_atom_site_fract_y
_atom_site_fract_z
_atom_site_U_iso_or_equiv
_atom_site_adp_type
_atom_site_occupancy
_atom_site_symmetry_multiplicity
_atom_site_calc_flag
_atom_site_refinement_flags
_atom_site_disorder_assembly
_atom_site_disorder_group
Zn Zn 0.13518(4) 0.25026(3) 0.012870(19) 0.03377(12) Uani 1 1 d . . .
S1 S 0.27501(10) 0.38349(6) 0.03332(5) 0.0481(3) Uani 1 1 d . . .
S2 S -0.03381(8) 0.22041(6) 0.09812(5) 0.0408(2) Uani 1 1 d . . .
S3 S 0.26562(9) 0.11210(6) 0.01889(5) 0.0453(2) Uani 1 1 d . . .
S4 S 0.01368(9) 0.28107(7) -0.09908(5) 0.0463(2) Uani 1 1 d . . .
N11 N 0.3810(3) 0.32497(16) 0.16904(13) 0.0312(6) Uani 1 1 d . . .
N12 N 0.5447(3) 0.34844(18) 0.09200(14) 0.0403(7) Uani 1 1 d . . .
N21 N 0.1899(3) 0.21025(18) 0.20411(13) 0.0348(6) Uani 1 1 d . . .
N22 N 0.0906(3) 0.07629(18) 0.17450(14) 0.0383(6) Uani 1 1 d . . .
N31 N 0.4395(3) 0.16334(18) -0.09048(15) 0.0420(7) Uani 1 1 d . . .
N32 N 0.5545(3) 0.12325(18) 0.01210(15) 0.0429(7) Uani 1 1 d . . .
N41 N 0.2799(3) 0.2854(2) -0.15792(15) 0.0444(7) Uani 1 1 d . . .
N42 N 0.1695(3) 0.4200(2) -0.15665(16) 0.0539(8) Uani 1 1 d . . .
C11 C 0.4026(3) 0.3496(2) 0.10036(16) 0.0337(7) Uani 1 1 d . . .
C12 C 0.5151(3) 0.3091(2) 0.20374(17) 0.0377(8) Uani 1 1 d . . .
H12A H 0.5325 0.2913 0.2524 0.045 Uiso 1 1 calc R . .
C13 C 0.6157(4) 0.3231(2) 0.15682(19) 0.0444(8) Uani 1 1 d . . .
H13A H 0.7155 0.3169 0.1661 0.053 Uiso 1 1 calc R . .
C14 C 0.6145(4) 0.3728(3) 0.0257(2) 0.0582(11) Uani 1 1 d . . .
H14A H 0.5556 0.3516 -0.0162 0.087 Uiso 1 1 calc R . .
H14B H 0.7081 0.3433 0.0264 0.087 Uiso 1 1 calc R . .
H14C H 0.6260 0.4397 0.0232 0.087 Uiso 1 1 calc R . .
C21 C 0.0862(3) 0.1692(2) 0.16085(15) 0.0312(7) Uani 1 1 d . . .
C22 C 0.2572(4) 0.1418(2) 0.24587(19) 0.0475(9) Uani 1 1 d . . .
H22A H 0.3332 0.1511 0.2811 0.057 Uiso 1 1 calc R . .
C23 C 0.1965(4) 0.0593(2) 0.22806(19) 0.0525(10) Uani 1 1 d . . .
H23A H 0.2217 0.0012 0.2484 0.063 Uiso 1 1 calc R . .
C24 C 0.0035(4) 0.0056(3) 0.1374(2) 0.0610(11) Uani 1 1 d . . .
H24A H 0.0392 -0.0553 0.1519 0.091 Uiso 1 1 calc R . .
H24B H 0.0082 0.0129 0.0856 0.091 Uiso 1 1 calc R . .
H24C H -0.0954 0.0119 0.1500 0.091 Uiso 1 1 calc R . .
C31 C 0.4225(3) 0.1358(2) -0.02108(17) 0.0358(8) Uani 1 1 d . . .
C32 C 0.5867(4) 0.1667(3) -0.0975(2) 0.0542(10) Uani 1 1 d . . .
H32A H 0.6305 0.1841 -0.1398 0.065 Uiso 1 1 calc R . .
C33 C 0.6562(4) 0.1416(3) -0.0358(2) 0.0559(10) Uani 1 1 d . . .
H33A H 0.7564 0.1372 -0.0267 0.067 Uiso 1 1 calc R . .
C34 C 0.5836(4) 0.0917(3) 0.08711(19) 0.0549(10) Uani 1 1 d . . .
H34A H 0.5058 0.1111 0.1159 0.082 Uiso 1 1 calc R . .
H34B H 0.6731 0.1186 0.1069 0.082 Uiso 1 1 calc R . .
H34C H 0.5911 0.0244 0.0880 0.082 Uiso 1 1 calc R . .
C41 C 0.1594(4) 0.3285(2) -0.13859(16) 0.0410(8) Uani 1 1 d . . .
C42 C 0.3660(5) 0.3518(3) -0.1871(2) 0.0649(11) Uani 1 1 d . . .
H42A H 0.4571 0.3413 -0.2044 0.078 Uiso 1 1 calc R . .
C43 C 0.2975(5) 0.4339(3) -0.1865(2) 0.0728(13) Uani 1 1 d . . .
H43A H 0.3316 0.4907 -0.2036 0.087 Uiso 1 1 calc R . .
C44 C 0.0644(4) 0.4918(3) -0.1430(3) 0.0767(14) Uani 1 1 d . . .
H44A H 0.0491 0.4936 -0.0918 0.115 Uiso 1 1 calc R . .
H44B H -0.0256 0.4779 -0.1701 0.115 Uiso 1 1 calc R . .
H44C H 0.0998 0.5516 -0.1581 0.115 Uiso 1 1 calc R . .
B1 B 0.2373(4) 0.3153(3) 0.2075(2) 0.0370(9) Uani 1 1 d . . .
B2 B 0.3225(5) 0.1793(3) -0.1533(2) 0.0467(10) Uani 1 1 d . . .
H1A H 0.149(3) 0.3595(19) 0.1856(14) 0.034(8) Uiso 1 1 d . . .
H2B H 0.381(3) 0.1519(18) -0.2048(14) 0.030(7) Uiso 1 1 d . . .
H1B H 0.261(3) 0.332(2) 0.2701(15) 0.039(8) Uiso 1 1 d . . .
H2A H 0.227(3) 0.139(2) -0.1431(15) 0.036(8) Uiso 1 1 d . . .

loop_
_atom_site_aniso_label
_atom_site_aniso_U_11
_atom_site_aniso_U_22
_atom_site_aniso_U_33
_atom_site_aniso_U_23
_atom_site_aniso_U_13
_atom_site_aniso_U_12
Zn 0.0310(2) 0.0392(2) 0.03038(19) 0.00364(16) -0.00361(14) -0.00055(18)
S1 0.0553(6) 0.0437(5) 0.0429(5) 0.0150(4) -0.0145(4) -0.0144(4)
S2 0.0237(4) 0.0562(6) 0.0422(5) 0.0071(4) -0.0011(4) 0.0015(4)
S3 0.0427(5) 0.0419(5) 0.0523(5) 0.0119(4) 0.0109(4) 0.0075(4)
S4 0.0377(5) 0.0605(6) 0.0385(5) 0.0082(4) -0.0133(4) -0.0007(4)
N11 0.0364(15) 0.0282(14) 0.0281(14) -0.0012(11) -0.0031(11) -0.0033(12)
N12 0.0438(18) 0.0351(16) 0.0423(17) -0.0014(12) 0.0057(14) -0.0078(13)
N21 0.0377(16) 0.0321(14) 0.0339(15) 0.0028(12) -0.0023(12) -0.0004(12)
N22 0.0380(16) 0.0359(16) 0.0407(16) 0.0021(12) -0.0002(13) -0.0080(13)
N31 0.0413(17) 0.0412(17) 0.0442(17) -0.0044(13) 0.0079(13) 0.0009(13)
N32 0.0367(17) 0.0407(17) 0.0510(18) -0.0031(13) 0.0015(14) 0.0034(13)
N41 0.0551(19) 0.0439(17) 0.0343(16) 0.0014(13) 0.0034(14) -0.0051(15)
N42 0.062(2) 0.0442(19) 0.0541(19) 0.0037(15) -0.0052(17) 0.0001(16)
C11 0.0379(19) 0.0261(17) 0.0362(18) -0.0006(13) -0.0052(15) -0.0086(14)
C12 0.040(2) 0.0351(19) 0.0361(18) -0.0001(14) -0.0092(16) -0.0012(15)
C13 0.038(2) 0.041(2) 0.052(2) -0.0032(17) -0.0106(17) -0.0009(17)
C14 0.054(2) 0.064(3) 0.058(3) 0.0049(19) 0.017(2) -0.015(2)
C21 0.0257(17) 0.0383(19) 0.0297(16) 0.0023(14) 0.0032(13) -0.0012(14)
C22 0.048(2) 0.043(2) 0.049(2) 0.0135(17) -0.0150(17) -0.0056(18)
C23 0.055(2) 0.037(2) 0.063(2) 0.0134(17) -0.017(2) -0.0013(18)
C24 0.063(3) 0.048(2) 0.070(3) 0.000(2) -0.008(2) -0.021(2)
C31 0.0386(19) 0.0286(17) 0.0406(19) -0.0058(14) 0.0047(15) 0.0041(14)
C32 0.050(2) 0.055(2) 0.060(3) -0.0052(19) 0.023(2) -0.0043(19)
C33 0.039(2) 0.057(2) 0.071(3) -0.003(2) 0.004(2) 0.0014(19)
C34 0.054(2) 0.053(2) 0.055(2) -0.0032(18) -0.0131(19) 0.0081(19)
C41 0.051(2) 0.042(2) 0.0277(17) 0.0034(15) -0.0116(15) -0.0021(17)
C42 0.079(3) 0.053(3) 0.066(3) 0.011(2) 0.026(2) -0.005(2)
C43 0.089(4) 0.049(3) 0.083(3) 0.014(2) 0.020(3) -0.012(2)
C44 0.074(3) 0.043(2) 0.110(4) -0.001(2) -0.011(3) 0.010(2)
B1 0.046(2) 0.026(2) 0.039(2) -0.0058(16) 0.0008(18) -0.0041(18)
B2 0.056(3) 0.045(2) 0.039(2) -0.0032(19) 0.005(2) -0.002(2)

loop_
_atom_type_symbol
_atom_type_description
_atom_type_scat_dispersion_real
_atom_type_scat_dispersion_imag
_atom_type_scat_source
C C 0.0033 0.0016 'International Tables Vol C Tables 4.2.6.8 and 6.1.1.4'
H H 0.0000 0.0000 'International Tables Vol C Tables 4.2.6.8 and 6.1.1.4'
B B 0.0013 0.0007 'International Tables Vol C Tables 4.2.6.8 and 6.1.1.4'
N N 0.0061 0.0033 'International Tables Vol C Tables 4.2.6.8 and 6.1.1.4'
S S 0.1246 0.1234 'International Tables Vol C Tables 4.2.6.8 and 6.1.1.4'
Zn Zn 0.2839 1.4301 'International Tables Vol C Tables 4.2.6.8 and 6.1.1.4'

loop_
_geom_angle_atom_site_label_1
_geom_angle_atom_site_label_2
_geom_angle_atom_site_label_3
_geom_angle
_geom_angle_site_symmetry_1
_geom_angle_site_symmetry_3
_geom_angle_publ_flag
S3 Zn S1 114.13(4) . . ?
S3 Zn S4 115.16(4) . . ?
S1 Zn S4 102.74(3) . . ?
S3 Zn S2 100.59(3) . . ?
S1 Zn S2 115.75(4) . . ?
S4 Zn S2 108.91(3) . . ?
S3 Zn H2A 59.2(4) . . ?
S1 Zn H2A 110.3(5) . . ?
S4 Zn H2A 58.7(4) . . ?
S2 Zn H2A 133.9(5) . . ?
S3 Zn H1A 110.2(5) . . ?
S1 Zn H1A 60.3(4) . . ?
S4 Zn H1A 134.4(5) . . ?
S2 Zn H1A 57.5(4) . . ?
H2A Zn H1A 163.4(6) . . ?
S3 Zn B2 62.63(7) . . ?
S1 Zn B2 94.05(7) . . ?
S4 Zn B2 63.39(7) . . ?
S2 Zn B2 150.13(7) . . ?
H2A Zn B2 16.5(5) . . ?
H1A Zn B2 149.3(4) . . ?
S3 Zn B1 93.89(6) . . ?
S1 Zn B1 62.62(6) . . ?
S4 Zn B1 150.95(7) . . ?
S2 Zn B1 62.71(6) . . ?
H2A Zn B1 148.1(5) . . ?
H1A Zn B1 16.8(4) . . ?
B2 Zn B1 137.90(9) . . ?
S3 Zn H1B 93.9(3) . . ?
S1 Zn H1B 63.7(3) . . ?
S4 Zn H1B 150.9(3) . . ?
S2 Zn H1B 61.6(3) . . ?
H2A Zn H1B 148.6(5) . . ?
H1A Zn H1B 16.6(5) . . ?
B2 Zn H1B 138.8(3) . . ?
B1 Zn H1B 1.2(3) . . ?
S3 Zn H2B 61.9(3) . . ?
S1 Zn H2B 94.8(3) . . ?
S4 Zn H2B 63.7(3) . . ?
S2 Zn H2B 149.4(3) . . ?
H2A Zn H2B 15.9(6) . . ?
H1A Zn H2B 149.6(5) . . ?
B2 Zn H2B 0.9(3) . . ?
B1 Zn H2B 137.9(3) . . ?
H1B Zn H2B 138.8(4) . . ?
C11 S1 Zn 103.59(10) . . ?
C21 S2 Zn 95.55(10) . . ?
C31 S3 Zn 105.51(11) . . ?
C41 S4 Zn 95.85(10) . . ?
C11 N11 C12 107.1(3) . . ?
C11 N11 B1 129.7(3) . . ?
C12 N11 B1 123.2(3) . . ?
C11 N12 C13 108.8(3) . . ?
C11 N12 C14 126.0(3) . . ?
C13 N12 C14 125.1(3) . . ?
C21 N21 C22 107.6(3) . . ?
C21 N21 B1 129.2(3) . . ?
C22 N21 B1 123.2(3) . . ?
C21 N22 C23 108.7(3) . . ?
C21 N22 C24 126.4(3) . . ?
C23 N22 C24 124.8(3) . . ?
C31 N31 C32 106.1(3) . . ?
C31 N31 B2 128.8(3) . . ?
C32 N31 B2 124.9(3) . . ?
C31 N32 C33 109.3(3) . . ?
C31 N32 C34 125.2(3) . . ?
C33 N32 C34 125.5(3) . . ?
C41 N41 C42 107.6(3) . . ?
C41 N41 B2 129.7(3) . . ?
C42 N41 B2 122.7(3) . . ?
C43 N42 C41 108.6(3) . . ?
C43 N42 C44 125.6(3) . . ?
C41 N42 C44 125.7(3) . . ?
N12 C11 N11 108.4(3) . . ?
N12 C11 S1 123.8(2) . . ?
N11 C11 S1 127.7(2) . . ?
C13 C12 N11 108.9(3) . . ?
C12 C13 N12 106.8(3) . . ?
N21 C21 N22 108.0(3) . . ?
N21 C21 S2 128.3(2) . . ?
N22 C21 S2 123.7(2) . . ?
C23 C22 N21 108.9(3) . . ?
C22 C23 N22 106.8(3) . . ?
N32 C31 N31 107.9(3) . . ?
N32 C31 S3 123.7(3) . . ?
N31 C31 S3 128.3(2) . . ?
C33 C32 N31 109.8(3) . . ?
C32 C33 N32 107.0(3) . . ?
N41 C41 N42 107.8(3) . . ?
N41 C41 S4 128.5(3) . . ?
N42 C41 S4 123.7(3) . . ?
C43 C42 N41 108.4(4) . . ?
C42 C43 N42 107.6(4) . . ?
N11 B1 N21 108.3(3) . . ?
N11 B1 Zn 75.94(16) . . ?
N21 B1 Zn 70.85(15) . . ?
N31 B2 N41 110.1(3) . . ?
N31 B2 Zn 76.72(18) . . ?
N41 B2 Zn 69.77(17) . . ?

loop_
_geom_bond_atom_site_label_1
_geom_bond_atom_site_label_2
_geom_bond_distance
_geom_bond_site_symmetry_2
_geom_bond_publ_flag
Zn S3 2.3298(10) . ?
Zn S1 2.3357(10) . ?
Zn S4 2.3382(9) . ?
Zn S2 2.3436(9) . ?
Zn H2A 3.46(3) . ?
Zn H1A 3.56(3) . ?
Zn B2 3.780(4) . ?
Zn B1 3.785(4) . ?
Zn H1B 4.97(3) . ?
Zn H2B 4.97(3) . ?
S1 C11 1.732(3) . ?
S2 C21 1.724(3) . ?
S3 C31 1.717(3) . ?
S4 C41 1.726(4) . ?
N11 C11 1.349(4) . ?
N11 C12 1.387(4) . ?
N11 B1 1.566(5) . ?
N12 C11 1.344(4) . ?
N12 C13 1.381(4) . ?
N12 C14 1.470(4) . ?
N21 C21 1.350(4) . ?
N21 C22 1.378(4) . ?
N21 B1 1.575(4) . ?
N22 C21 1.361(4) . ?
N22 C23 1.374(4) . ?
N22 C24 1.446(4) . ?
N31 C31 1.365(4) . ?
N31 C32 1.389(4) . ?
N31 B2 1.559(5) . ?
N32 C31 1.351(4) . ?
N32 C33 1.366(4) . ?
N32 C34 1.470(4) . ?
N41 C41 1.352(4) . ?
N41 C42 1.381(4) . ?
N41 B2 1.579(5) . ?
N42 C43 1.363(5) . ?
N42 C41 1.364(4) . ?
N42 C44 1.458(5) . ?
C12 C13 1.335(4) . ?
C22 C23 1.347(5) . ?
C32 C33 1.327(5) . ?
C42 C43 1.344(5) . ?
